data_7153777
loop_
_publ_author_name
'Biet, Thomas'
'Avarvari, Narcis'

_publ_section_title
;
 Tetrathiafulvalene mono- and bis-1,2,3-triazole precursors by click
 chemistry: structural diversity and reactivity.
;
_journal_issue 20
_journal_name_full 'Organic &amp; biomolecular chemistry'
_journal_page_first 3167
_journal_page_last 3174
_journal_paper_doi 10.1039/c4ob00148f
_journal_volume 12
_journal_year 2014
_chemical_formula_moiety 'C18 H18 B F4 N3 S4'
_chemical_formula_sum 'C18 H18 B F4 N3 S4'
_chemical_formula_weight 491.40
_chemical_name_systematic
;
 ?
;
_space_group_IT_number 2
_symmetry_cell_setting triclinic
_symmetry_space_group_name_Hall '-P 1'
_symmetry_space_group_name_H-M 'P -1'
_atom_sites_solution_hydrogens geom
_atom_sites_solution_primary direct
_atom_sites_solution_secondary difmap
_audit_creation_method SHELXL-97
_cell_angle_alpha 70.909(4)
_cell_angle_beta 81.108(4)
_cell_angle_gamma 68.833(4)
_cell_formula_units_Z 2
_cell_length_a 9.7854(6)
_cell_length_b 11.1730(7)
_cell_length_c 11.3320(5)
_cell_measurement_reflns_used 4719
_cell_measurement_temperature 293(2)
_cell_measurement_theta_max 27.00
_cell_measurement_theta_min 2.35
_cell_volume 1090.88(11)
_computing_cell_refinement 'Dirax/1sq (Duisenberg & Schreurs, 1989-2000)'
_computing_data_collection KappaCCD
_computing_data_reduction 'Denzo and Scalepak'
_computing_structure_refinement 'SHELXL-97 (Sheldrick, 1997)'
_computing_structure_solution 'SHELXL-97 (Sheldrick, 1990)'
_diffrn_ambient_temperature 293(2)
_diffrn_measured_fraction_theta_full 0.989
_diffrn_measured_fraction_theta_max 0.989
_diffrn_measurement_device_type area_detector
_diffrn_measurement_method CCD
_diffrn_radiation_monochromator graphite
_diffrn_radiation_source 'fine-focus sealed tube'
_diffrn_radiation_type MoK\a
_diffrn_radiation_wavelength 0.71073
_diffrn_reflns_av_R_equivalents 0.0223
_diffrn_reflns_av_sigmaI/netI 0.0174
_diffrn_reflns_limit_h_max 12
_diffrn_reflns_limit_h_min -12
_diffrn_reflns_limit_k_max 14
_diffrn_reflns_limit_k_min -14
_diffrn_reflns_limit_l_max 14
_diffrn_reflns_limit_l_min -14
_diffrn_reflns_number 21173
_diffrn_reflns_theta_full 27.00
_diffrn_reflns_theta_max 27.00
_diffrn_reflns_theta_min 2.35
_exptl_absorpt_coefficient_mu 0.480
_exptl_absorpt_correction_T_max 0.7463
_exptl_absorpt_correction_T_min 0.6676
_exptl_absorpt_correction_type multi-scan
_exptl_absorpt_process_details sadabs
_exptl_crystal_colour red
_exptl_crystal_density_diffrn 1.496
_exptl_crystal_density_meas ?
_exptl_crystal_density_method 'not measured'
_exptl_crystal_description prism
_exptl_crystal_F_000 504
_exptl_crystal_size_max 0.8
_exptl_crystal_size_mid 0.4
_exptl_crystal_size_min 0.2
_refine_diff_density_max 1.328
_refine_diff_density_min -0.768
_refine_diff_density_rms 0.087
_refine_ls_extinction_method none
_refine_ls_goodness_of_fit_ref 1.132
_refine_ls_hydrogen_treatment constr
_refine_ls_matrix_type full
_refine_ls_number_parameters 271
_refine_ls_number_reflns 4719
_refine_ls_number_restraints 0
_refine_ls_restrained_S_all 1.132
_refine_ls_R_factor_all 0.0804
_refine_ls_R_factor_gt 0.0657
_refine_ls_shift/su_max 0.003
_refine_ls_shift/su_mean 0.000
_refine_ls_structure_factor_coef Fsqd
_refine_ls_weighting_details 'calc w=1/[\s^2^(Fo^2^)+(0.1343P)^2^+0.8764P] where P=(Fo^2^+2Fc^2^)/3'
_refine_ls_weighting_scheme calc
_refine_ls_wR_factor_gt 0.2094
_refine_ls_wR_factor_ref 0.2255
_reflns_number_gt 3837
_reflns_number_total 4719
_reflns_threshold_expression >2sigma(I)
_cod_data_source_file c4ob00148f2.cif
_cod_data_source_block 9
_cod_depositor_comments
;Adding full bibliography for 7153774--7153777.cif.

The following automatic conversions were performed:

'_exptl_crystal_density_meas' value 'not measured' was changed to '?'
- the value is perceived as not measured.

Automatic conversion script
Id: cif_fix_values 3008 2015-01-20 13:52:24Z robertas 
;
_cod_original_sg_symbol_H-M P-1
_cod_database_code 7153777

loop_
_symmetry_equiv_pos_as_xyz
'x, y, z'
'-x, -y, -z'

loop_
_atom_site_label
_atom_site_type_symbol
_atom_site_fract_x
_atom_site_fract_y
_atom_site_fract_z
_atom_site_U_iso_or_equiv
_atom_site_adp_type
_atom_site_occupancy
_atom_site_symmetry_multiplicity
_atom_site_calc_flag
_atom_site_refinement_flags
S1 S 0.59845(10) -0.22956(9) 0.65232(8) 0.0496(3) Uani 1 1 d .
S2 S 0.76554(9) -0.05834(9) 0.49677(8) 0.0483(3) Uani 1 1 d .
S3 S 0.43897(9) -0.01796(8) 0.80730(7) 0.0433(3) Uani 1 1 d .
S4 S 0.61417(10) 0.15379(9) 0.66242(8) 0.0498(3) Uani 1 1 d .
B1 B 0.7880(4) 0.2936(4) 0.8971(4) 0.0528(9) Uani 1 1 d .
F1 F 0.9012(6) 0.1765(5) 0.9071(6) 0.170(2) Uani 1 1 d .
F2 F 0.7515(6) 0.3045(7) 0.7830(5) 0.169(2) Uani 1 1 d .
F3 F 0.8551(7) 0.3705(7) 0.9095(7) 0.213(3) Uani 1 1 d .
F4 F 0.6969(5) 0.2517(6) 0.9915(5) 0.1487(19) Uani 1 1 d .
C1 C 0.7165(4) -0.2863(3) 0.5338(3) 0.0473(8) Uani 1 1 d .
C2 C 0.7934(4) -0.2095(3) 0.4634(3) 0.0467(7) Uani 1 1 d .
C3 C 0.6360(3) -0.0807(3) 0.6202(3) 0.0395(6) Uani 1 1 d .
C4 C 0.5710(3) 0.0080(3) 0.6859(3) 0.0389(6) Uani 1 1 d .
C6 C 0.4970(3) 0.2040(3) 0.7810(3) 0.0440(7) Uani 1 1 d .
H6 H 0.4904 0.2818 0.7982 0.053 Uiso 1 1 calc R
C5 C 0.4159(3) 0.1285(3) 0.8475(3) 0.0374(6) Uani 1 1 d .
C7 C 0.3081(3) 0.1498(3) 0.9496(3) 0.0366(6) Uani 1 1 d .
C8 C 0.2245(4) 0.0710(3) 1.0137(3) 0.0432(7) Uani 1 1 d .
H8 H 0.2245 -0.0070 1.0008 0.052 Uiso 1 1 calc R
C9 C 0.7201(6) -0.4186(4) 0.5240(5) 0.0705(11) Uani 1 1 d .
H9A H 0.6540 -0.4523 0.5865 0.106 Uiso 1 1 calc R
H9B H 0.8178 -0.4817 0.5366 0.106 Uiso 1 1 calc R
H9C H 0.6907 -0.4061 0.4426 0.106 Uiso 1 1 calc R
C10 C 0.9016(5) -0.2371(5) 0.3584(4) 0.0667(11) Uani 1 1 d .
H10A H 0.9402 -0.1646 0.3234 0.100 Uiso 1 1 calc R
H10B H 0.8537 -0.2453 0.2950 0.100 Uiso 1 1 calc R
H10C H 0.9803 -0.3193 0.3896 0.100 Uiso 1 1 calc R
C11 C 0.3180(4) 0.3672(3) 0.9765(3) 0.0449(7) Uani 1 1 d .
H11A H 0.4243 0.3380 0.9702 0.054 Uiso 1 1 calc R
H11B H 0.2858 0.4069 1.0447 0.054 Uiso 1 1 calc R
C12 C 0.2579(3) 0.4723(3) 0.8559(3) 0.0406(7) Uani 1 1 d .
C13 C 0.1193(4) 0.4944(4) 0.8188(4) 0.0486(8) Uani 1 1 d .
H13 H 0.0638 0.4417 0.8663 0.058 Uiso 1 1 calc R
C14 C 0.0651(4) 0.5944(4) 0.7116(4) 0.0606(10) Uani 1 1 d .
H14 H -0.0274 0.6090 0.6870 0.073 Uiso 1 1 calc R
C15 C 0.1466(5) 0.6739(4) 0.6393(4) 0.0624(10) Uani 1 1 d .
H15 H 0.1098 0.7406 0.5663 0.075 Uiso 1 1 calc R
C16 C 0.2813(5) 0.6530(4) 0.6768(4) 0.0654(10) Uani 1 1 d .
H16 H 0.3357 0.7068 0.6295 0.078 Uiso 1 1 calc R
C17 C 0.3383(4) 0.5523(4) 0.7848(4) 0.0563(9) Uani 1 1 d .
H17 H 0.4305 0.5389 0.8092 0.068 Uiso 1 1 calc R
C18 C 0.0314(5) 0.0887(5) 1.1891(4) 0.0628(10) Uani 1 1 d .
H18A H -0.0095 0.1498 1.2384 0.094 Uiso 1 1 calc R
H18B H 0.0760 -0.0002 1.2429 0.094 Uiso 1 1 calc R
H18C H -0.0451 0.0890 1.1450 0.094 Uiso 1 1 calc R
N3 N 0.1424(3) 0.1306(3) 1.0990(3) 0.0457(6) Uani 1 1 d .
N2 N 0.1681(3) 0.2386(3) 1.0955(3) 0.0468(6) Uani 1 1 d .
N1 N 0.2700(3) 0.2500(3) 1.0047(2) 0.0399(6) Uani 1 1 d .

loop_
_atom_site_aniso_label
_atom_site_aniso_U_11
_atom_site_aniso_U_22
_atom_site_aniso_U_33
_atom_site_aniso_U_23
_atom_site_aniso_U_13
_atom_site_aniso_U_12
S1 0.0580(5) 0.0480(5) 0.0490(5) -0.0245(4) 0.0098(4) -0.0206(4)
S2 0.0474(5) 0.0519(5) 0.0459(5) -0.0211(4) 0.0087(3) -0.0152(4)
S3 0.0516(5) 0.0437(4) 0.0411(4) -0.0220(3) 0.0088(3) -0.0190(3)
S4 0.0533(5) 0.0487(5) 0.0528(5) -0.0241(4) 0.0154(4) -0.0220(4)
B1 0.0443(19) 0.052(2) 0.072(3) -0.0244(19) -0.0032(18) -0.0206(17)
F1 0.159(4) 0.116(3) 0.185(5) -0.044(3) 0.034(4) -0.005(3)
F2 0.180(5) 0.269(7) 0.115(3) -0.046(4) -0.003(3) -0.152(5)
F3 0.215(6) 0.252(7) 0.318(8) -0.200(6) 0.109(6) -0.191(6)
F4 0.126(3) 0.224(5) 0.153(4) -0.095(4) 0.072(3) -0.119(4)
C1 0.0505(17) 0.0422(16) 0.0447(17) -0.0220(14) -0.0052(14) -0.0007(14)
C2 0.0434(16) 0.0478(17) 0.0411(16) -0.0207(14) -0.0028(13) 0.0010(14)
C3 0.0396(15) 0.0413(15) 0.0377(15) -0.0176(12) -0.0002(12) -0.0089(12)
C4 0.0404(15) 0.0404(15) 0.0371(14) -0.0183(12) 0.0013(12) -0.0099(12)
C6 0.0418(16) 0.0411(16) 0.0524(18) -0.0233(14) 0.0047(13) -0.0118(13)
C5 0.0369(14) 0.0384(14) 0.0381(14) -0.0183(12) -0.0013(11) -0.0076(11)
C7 0.0341(13) 0.0384(14) 0.0372(14) -0.0171(12) -0.0034(11) -0.0058(11)
C8 0.0453(16) 0.0447(16) 0.0420(16) -0.0191(13) 0.0021(13) -0.0136(13)
C9 0.086(3) 0.050(2) 0.075(3) -0.033(2) -0.001(2) -0.011(2)
C10 0.057(2) 0.078(3) 0.056(2) -0.033(2) 0.0107(18) -0.0046(19)
C11 0.0456(16) 0.0461(17) 0.0502(17) -0.0241(14) -0.0075(13) -0.0125(13)
C12 0.0401(15) 0.0371(14) 0.0485(16) -0.0228(13) -0.0031(12) -0.0076(12)
C13 0.0389(15) 0.0519(18) 0.060(2) -0.0274(16) -0.0022(14) -0.0116(13)
C14 0.0483(19) 0.060(2) 0.073(3) -0.033(2) -0.0169(18) -0.0001(16)
C15 0.072(3) 0.0479(19) 0.061(2) -0.0160(17) -0.0156(19) -0.0068(18)
C16 0.070(2) 0.053(2) 0.072(3) -0.0115(19) -0.002(2) -0.0252(19)
C17 0.0496(19) 0.055(2) 0.070(2) -0.0192(18) -0.0073(17) -0.0214(16)
C18 0.064(2) 0.073(3) 0.054(2) -0.0237(19) 0.0197(18) -0.030(2)
N3 0.0440(14) 0.0520(15) 0.0417(14) -0.0200(12) 0.0046(11) -0.0137(12)
N2 0.0471(14) 0.0515(16) 0.0440(14) -0.0244(12) 0.0024(11) -0.0115(12)
N1 0.0404(13) 0.0407(13) 0.0394(13) -0.0188(10) -0.0015(10) -0.0081(10)

loop_
_atom_type_symbol
_atom_type_description
_atom_type_scat_dispersion_real
_atom_type_scat_dispersion_imag
_atom_type_scat_source
C C 0.0033 0.0016 'International Tables Vol C Tables 4.2.6.8 and 6.1.1.4'
H H 0.0000 0.0000 'International Tables Vol C Tables 4.2.6.8 and 6.1.1.4'
N N 0.0061 0.0033 'International Tables Vol C Tables 4.2.6.8 and 6.1.1.4'
F F 0.0171 0.0103 'International Tables Vol C Tables 4.2.6.8 and 6.1.1.4'
S S 0.1246 0.1234 'International Tables Vol C Tables 4.2.6.8 and 6.1.1.4'
B B 0.0013 0.0007 'International Tables Vol C Tables 4.2.6.8 and 6.1.1.4'

loop_
_geom_angle_atom_site_label_1
_geom_angle_atom_site_label_2
_geom_angle_atom_site_label_3
_geom_angle
C3 S1 C1 96.16(16)
C3 S2 C2 95.81(16)
C4 S3 C5 94.73(14)
C6 S4 C4 95.35(15)
F3 B1 F2 120.4(5)
F3 B1 F4 119.0(5)
F2 B1 F4 113.9(4)
F3 B1 F1 101.1(5)
F2 B1 F1 94.8(5)
F4 B1 F1 100.2(5)
C2 C1 C9 127.0(3)
C2 C1 S1 117.3(3)
C9 C1 S1 115.7(3)
C1 C2 C10 127.1(3)
C1 C2 S2 116.8(2)
C10 C2 S2 116.2(3)
C4 C3 S1 122.3(3)
C4 C3 S2 123.7(3)
S1 C3 S2 113.99(16)
C3 C4 S4 123.5(3)
C3 C4 S3 121.8(3)
S4 C4 S3 114.64(16)
C5 C6 S4 118.6(2)
C6 C5 C7 129.2(3)
C6 C5 S3 116.7(2)
C7 C5 S3 114.1(2)
N1 C7 C8 104.6(3)
N1 C7 C5 128.1(3)
C8 C7 C5 127.3(3)
N3 C8 C7 105.6(3)
N1 C11 C12 112.2(2)
C17 C12 C13 119.4(3)
C17 C12 C11 119.5(3)
C13 C12 C11 121.1(3)
C14 C13 C12 119.7(4)
C13 C14 C15 120.9(4)
C16 C15 C14 119.1(4)
C15 C16 C17 120.9(4)
C12 C17 C16 120.0(3)
N2 N3 C8 113.0(3)
N2 N3 C18 119.3(3)
C8 N3 C18 127.6(3)
N3 N2 N1 104.6(2)
N2 N1 C7 112.1(3)
N2 N1 C11 116.8(2)
C7 N1 C11 131.1(3)

loop_
_geom_bond_atom_site_label_1
_geom_bond_atom_site_label_2
_geom_bond_distance
S1 C3 1.743(3)
S1 C1 1.757(3)
S2 C3 1.754(3)
S2 C2 1.767(3)
S3 C4 1.762(3)
S3 C5 1.767(3)
S4 C6 1.728(3)
S4 C4 1.755(3)
B1 F3 1.305(5)
B1 F2 1.350(6)
B1 F4 1.356(6)
B1 F1 1.359(6)
C1 C2 1.332(5)
C1 C9 1.505(5)
C2 C10 1.499(5)
C3 C4 1.351(4)
C6 C5 1.339(5)
C5 C7 1.459(4)
C7 N1 1.366(4)
C7 C8 1.375(5)
C8 N3 1.349(4)
C11 N1 1.471(4)
C11 C12 1.514(5)
C12 C17 1.382(5)
C12 C13 1.394(4)
C13 C14 1.374(6)
C14 C15 1.390(7)
C15 C16 1.363(6)
C16 C17 1.390(6)
C18 N3 1.468(5)
N3 N2 1.306(4)
N2 N1 1.326(4)
